data_1001600
loop_
_publ_author_name
'Boudin, S'
'Grandin, A'
'Borel, M M'
'Leclaire, A'
'Raveau, B'

_publ_section_title
;
A trivalent vanadium monophosphate with a tunnel structure:
Cd~3~V~4~(PO~4~)~6~
;
_journal_coden_ASTM JSSCBI
_journal_name_full 'Journal of Solid State Chemistry'
_journal_page_first 43
_journal_page_last 49
_journal_paper_doi 10.1006/jssc.1994.1133
_journal_volume 110
_journal_year 1994
_chemical_formula_structural 'Cd3 (V4 P6 O24)'
_chemical_formula_sum 'Cd3 O24 P6 V4'
_chemical_name_systematic
;
Tricadmium tecto-tetravanadato(III)hexaphosphate
;
_space_group_IT_number 15
_symmetry_cell_setting monoclinic
_symmetry_Int_Tables_number 15
_symmetry_space_group_name_Hall '-C 2yc'
_symmetry_space_group_name_H-M 'C 1 2/c 1'
_cell_angle_alpha 90
_cell_angle_beta 115.66(1)
_cell_angle_gamma 90
_cell_formula_units_Z 2
_cell_length_a 12.446(1)
_cell_length_b 12.547(2)
_cell_length_c 6.487(1)
_cell_volume 913.1
_refine_ls_R_factor_all 0.047
_cod_database_code 1001600

loop_
_symmetry_equiv_pos_as_xyz
x,y,z
-x,y,1/2-z
-x,-y,-z
x,-y,1/2+z
1/2+x,1/2+y,z
1/2-x,1/2+y,1/2-z
1/2-x,1/2-y,-z
1/2+x,1/2-y,1/2+z

loop_
_atom_site_label
_atom_site_type_symbol
_atom_site_symmetry_multiplicity
_atom_site_Wyckoff_symbol
_atom_site_fract_x
_atom_site_fract_y
_atom_site_fract_z
_atom_site_occupancy
_atom_site_attached_hydrogens
_atom_site_calc_flag
Cd1 Cd2+ 4 e 0.5 0.25198(7) 0.25 1. 0 d
Cd2 Cd2+ 8 f 0.0208(1) -0.0003(1) 0.4637(3) 0.25 0 d
V1 V3+ 8 f 0.27756(7) 0.15402(8) 0.3676(1) 1. 0 d
P1 P5+ 8 f 0.2478(1) 0.3927(1) 0.1395(3) 1. 0 d
P2 P5+ 4 e 0. 0.2189(2) 0.25 1. 0 d
O1 O2- 8 f 0.3200(4) 0.1615(4) 0.0950(9) 1. 0 d
O2 O2- 8 f 0.2318(4) 0.3213(5) 0.3204(9) 1. 0 d
O3 O2- 8 f 0.2988(5) 0.0052(5) 0.358(1) 1. 0 d
O4 O2- 8 f 0.4457(4) 0.2096(5) 0.5346(9) 1. 0 d
O5 O2- 8 f 0.0945(5) 0.1457(5) 0.229(1) 1. 0 d
O6 O2- 8 f 0.3821(4) 0.3979(5) 0.202(1) 1. 0 d

loop_
_atom_type_symbol
_atom_type_oxidation_number
Cd2+ 2.000
V3+ 3.000
P5+ 5.000
O2- -2.000
